data_2011634
loop_
_publ_author_name
'K\"onig, Uwe-Christoph'
'Berkei, Michael'
'Hirsch, Claudia'
'Preut, Hans'
'Mitchell, Terence Nigel'

_publ_section_title Bromodimethyl(<i>N</i>-methylpyrrolidin-2-one-<i>O</i>)tin(IV)-di-\m-bromo-bromodimethyltin(IV)
_journal_issue 12
_journal_name_full 'Acta Crystallographica Section C'
_journal_page_first e550
_journal_page_last e551
_journal_paper_doi 10.1107/S0108270100014980
_journal_volume 56
_journal_year 2000
_chemical_formula_iupac '[Sn2 Br4 (C H3)4 (C5 H9 N O)]'
_chemical_formula_sum 'C9 H21 Br4 N O Sn2'
_chemical_formula_weight 716.29
_chemical_name_systematic
;
 ?
;
_space_group_IT_number 19
_symmetry_cell_setting orthorhombic
_symmetry_space_group_name_Hall 'P 2ac 2ab'
_symmetry_space_group_name_H-M 'P 21 21 21'
_audit_creation_method SHELXL-97
_cell_angle_alpha 90.00
_cell_angle_beta 90.00
_cell_angle_gamma 90.00
_cell_formula_units_Z 4
_cell_length_a 7.5279(3)
_cell_length_b 10.4817(4)
_cell_length_c 24.7865(11)
_cell_measurement_reflns_used 12688
_cell_measurement_temperature 173(2)
_cell_measurement_theta_max 25.69
_cell_measurement_theta_min 1.64
_cell_volume 1955.78(14)
_computing_cell_refinement
;
DENZO and SCALEPACK (Otwinowski & Minor, 1997)
;
_computing_data_collection 'COLLECT (Nonius, 1999)'
_computing_data_reduction
;
DENZO and SCALEPACK (Otwinowski & Minor, 1997)
;
_computing_publication_material
;
SHELXL97 and PARST95 (Nardelli, 1995)
;
_computing_structure_refinement 'SHELXL97 (Sheldrick, 1997)'
_computing_structure_solution 'SHELXS97 (Sheldrick, 1990)'
_diffrn_ambient_temperature 173(2)
_diffrn_detector_area_resol_mean '10 vertical, 18 horizontal'
_diffrn_measured_fraction_theta_full .998
_diffrn_measured_fraction_theta_max .998
_diffrn_measurement_device_type 'Nonius KappaCCD'
_diffrn_measurement_method
;
443 frames via \w-rotation (\D\w=1\%) at different \k-angles and two
times 75 s per frame
;
_diffrn_radiation_monochromator graphite
_diffrn_radiation_source 'fine-focus sealed tube'
_diffrn_radiation_type MoK\a
_diffrn_radiation_wavelength .71069
_diffrn_reflns_av_R_equivalents .073
_diffrn_reflns_av_sigmaI/netI .0862
_diffrn_reflns_limit_h_max 8
_diffrn_reflns_limit_h_min -9
_diffrn_reflns_limit_k_max 12
_diffrn_reflns_limit_k_min -12
_diffrn_reflns_limit_l_max 30
_diffrn_reflns_limit_l_min -29
_diffrn_reflns_number 12688
_diffrn_reflns_theta_full 25.69
_diffrn_reflns_theta_max 25.69
_diffrn_reflns_theta_min 1.64
_diffrn_standards_decay_% 0
_diffrn_standards_number 0
_exptl_absorpt_coefficient_mu 10.715
_exptl_absorpt_correction_type none
_exptl_crystal_colour colourless
_exptl_crystal_density_diffrn 2.433
_exptl_crystal_density_meas ?
_exptl_crystal_density_method 'not measured'
_exptl_crystal_description parallelepiped
_exptl_crystal_F_000 1320
_exptl_crystal_size_max .11
_exptl_crystal_size_mid .1
_exptl_crystal_size_min .1
_refine_diff_density_max .777
_refine_diff_density_min -.980
_refine_ls_abs_structure_details 'Flack (1983); 1570 Friedel pairs'
_refine_ls_abs_structure_Flack .117(10)
_refine_ls_extinction_method none
_refine_ls_goodness_of_fit_ref .903
_refine_ls_hydrogen_treatment constr
_refine_ls_matrix_type full
_refine_ls_number_parameters 154
_refine_ls_number_reflns 3713
_refine_ls_number_restraints 0
_refine_ls_restrained_S_all .903
_refine_ls_R_factor_all .060
_refine_ls_R_factor_gt .036
_refine_ls_shift/su_max .001
_refine_ls_shift/su_mean .000
_refine_ls_structure_factor_coef Fsqd
_refine_ls_weighting_details 'w = 1/[\s^2^(Fo^2^)+(0.0131P)^2^] where P = (Fo^2^+2Fc^2^)/3'
_refine_ls_weighting_scheme calc
_refine_ls_wR_factor_ref .065
_reflns_number_gt 2662
_reflns_number_total 3713
_reflns_threshold_expression I>2\s(I)
_cod_data_source_file qa0424.cif
_cod_data_source_block I
_cod_depositor_comments
;
The following automatic conversions were performed:

'_exptl_crystal_density_meas' value 'not measured' was changed to '?'
- the value is perceived as not measured.

Automatic conversion script
Id: cif_fix_values 3008 2015-01-20 13:52:24Z robertas 

The following automatic conversions were performed:

'_refine_ls_weighting_scheme' value 'calc w =
1/[\s^2^(Fo^2^)+(0.0131P)^2^] where P = (Fo^2^+2Fc^2^)/3' was changed
to 'calc'. New tag '_refine_ls_weighting_details' was created. The
value of the new tag was set to 'w = 1/[\s^2^(Fo^2^)+(0.0131P)^2^]
where P = (Fo^2^+2Fc^2^)/3'.

Automatic conversion script
Id: cif_fix_values 3143 2015-03-26 13:38:13Z robertas 
;
_cod_database_code 2011634
_cod_database_fobs_code 2011634

loop_
_symmetry_equiv_pos_as_xyz
'x, y, z'
'-x+1/2, -y, z+1/2'
'-x, y+1/2, -z+1/2'
'x+1/2, -y+1/2, -z'

loop_
_atom_site_label
_atom_site_fract_x
_atom_site_fract_y
_atom_site_fract_z
_atom_site_U_iso_or_equiv
_atom_site_adp_type
_atom_site_calc_flag
_atom_site_refinement_flags
_atom_site_occupancy
_atom_site_disorder_assembly
_atom_site_disorder_group
_atom_site_type_symbol
Sn1 .10583(7) .94668(5) .94349(2) .04193(16) Uani d . 1 . . Sn
Sn2 .51534(7) .78031(5) .81081(2) .03900(15) Uani d . 1 . . Sn
Br1 .17872(12) 1.02190(7) .85000(4) .0538(2) Uani d . 1 . . Br
Br2 -.14618(11) 1.09923(8) .96301(3) .0548(3) Uani d . 1 . . Br
Br3 .73656(12) .60304(8) .80141(4) .0603(3) Uani d . 1 . . Br
Br4 .45214(11) .72139(8) .91574(3) .0529(2) Uani d . 1 . . Br
O1 .5551(7) .8176(5) .7213(2) .0490(15) Uani d . 1 . . O
N1 .6502(8) .8472(5) .6358(3) .0409(16) Uani d . 1 . . N
C1 .3072(7) 1.0141(5) .9944(2) .049(2) Uani d . 1 . . C
H1A .4110 .9619 .9901 .074 Uiso d R 1 . . H
H1B .3353 1.1008 .9852 .074 Uiso d R 1 . . H
H1C .2677 1.0102 1.0312 .074 Uiso d R 1 . . H
C2 -.0216(7) .7664(5) .9367(2) .053(2) Uani d R 1 . . C
H2A .0653 .7018 .9291 .079 Uiso d R 1 . . H
H2B -.0821 .7459 .9697 .079 Uiso d R 1 . . H
H2C -.1059 .7703 .9077 .079 Uiso d R 1 . . H
C3 .6417(10) .9544(6) .8290(3) .049(2) Uani d . 1 . . C
H3A .5820 1.0227 .8107 .073 Uiso calc R 1 . . H
H3B .7633 .9509 .8174 .073 Uiso calc R 1 . . H
H3C .6376 .9688 .8673 .073 Uiso calc R 1 . . H
C4 .2625(9) .7160(7) .7853(3) .052(2) Uani d . 1 . . C
H4A .1789 .7254 .8142 .077 Uiso calc R 1 . . H
H4B .2699 .6277 .7751 .077 Uiso calc R 1 . . H
H4C .2241 .7655 .7549 .077 Uiso calc R 1 . . H
C5 .6769(11) .8386(6) .6885(3) .0377(19) Uani d . 1 . . C
C6 .8702(9) .8582(7) .6999(3) .051(2) Uani d . 1 . . C
H6A .9184 .7868 .7201 .076 Uiso calc R 1 . . H
H6B .8890 .9358 .7204 .076 Uiso calc R 1 . . H
C7 .4791(11) .8291(8) .6097(3) .063(3) Uani d . 1 . . C
H7A .3929 .8031 .6360 .095 Uiso calc R 1 . . H
H7B .4895 .7644 .5825 .095 Uiso calc R 1 . . H
H7C .4421 .9078 .5934 .095 Uiso calc R 1 . . H
C8 .8068(10) .8728(7) .6040(3) .048(2) Uani d . 1 . . C
H8A .7995 .9562 .5872 .072 Uiso calc R 1 . . H
H8B .8218 .8087 .5761 .072 Uiso calc R 1 . . H
C9 .9577(11) .8678(9) .6439(4) .068(3) Uani d . 1 . . C
H9A 1.0299 .9442 .6413 .101 Uiso calc R 1 . . H
H9B 1.0324 .7941 .6371 .101 Uiso calc R 1 . . H

loop_
_atom_site_aniso_label
_atom_site_aniso_U_11
_atom_site_aniso_U_22
_atom_site_aniso_U_33
_atom_site_aniso_U_12
_atom_site_aniso_U_13
_atom_site_aniso_U_23
Sn1 .0445(3) .0342(3) .0471(4) -.0002(3) .0000(3) -.0009(3)
Sn2 .0382(3) .0346(3) .0441(3) .0020(3) -.0012(3) -.0009(3)
Br1 .0619(6) .0411(5) .0582(6) .0075(4) .0140(5) .0095(4)
Br2 .0531(6) .0583(6) .0530(6) .0159(5) -.0019(5) -.0074(4)
Br3 .0662(6) .0511(5) .0635(6) .0247(5) .0027(5) .0057(5)
Br4 .0591(6) .0526(5) .0470(5) .0011(4) .0048(5) .0049(4)
O1 .051(4) .060(4) .036(3) .008(3) .005(3) .010(3)
N1 .041(4) .035(4) .046(5) -.001(3) .000(4) .002(3)
C1 .056(5) .038(5) .054(6) .006(4) -.008(5) -.011(4)
C2 .063(5) .040(4) .055(6) -.021(4) .008(5) .006(4)
C3 .055(5) .038(5) .053(6) -.017(4) -.002(4) -.003(4)
C4 .043(5) .055(5) .057(6) -.003(4) .000(4) -.010(4)
C5 .051(5) .024(4) .038(5) .006(4) -.009(5) .001(4)
C6 .037(5) .050(5) .065(6) -.006(4) -.020(5) -.001(4)
C7 .054(6) .069(6) .067(6) -.001(5) -.020(5) .007(5)
C8 .063(6) .041(5) .039(5) -.003(4) .012(5) .005(4)
C9 .049(6) .075(6) .079(7) -.020(5) .002(6) -.019(6)

loop_
_atom_type_symbol
_atom_type_description
_atom_type_scat_dispersion_real
_atom_type_scat_dispersion_imag
_atom_type_scat_source
C C .0033 .0016 'International Tables Vol C Tables 4.2.6.8 and 6.1.1.4'
H H .0000 .0000 'International Tables Vol C Tables 4.2.6.8 and 6.1.1.4'
N N .0061 .0033 'International Tables Vol C Tables 4.2.6.8 and 6.1.1.4'
O O .0106 .0060 'International Tables Vol C Tables 4.2.6.8 and 6.1.1.4'
Br Br -.2901 2.4595 'International Tables Vol C Tables 4.2.6.8 and 6.1.1.4'
Sn Sn -.6537 1.4246 'International Tables Vol C Tables 4.2.6.8 and 6.1.1.4'

loop_
_geom_angle_atom_site_label_1
_geom_angle_atom_site_label_2
_geom_angle_atom_site_label_3
_geom_angle
_geom_angle_publ_flag
C1 Sn1 C2 132.4(3) yes
C1 Sn1 Br1 106.98(15) yes
C2 Sn1 Br1 107.75(14) yes
C1 Sn1 Br2 102.38(14) yes
C2 Sn1 Br2 103.82(15) yes
Br1 Sn1 Br2 98.17(3) yes
C1 Sn1 Br4 79.14(14) yes
C2 Sn1 Br4 74.17(15) yes
Br1 Sn1 Br4 82.57(3) yes
Br2 Sn1 Br4 177.99(3) yes
C3 Sn2 C4 138.3(3) yes
C3 Sn2 O1 90.1(2) yes
C4 Sn2 O1 83.2(3) yes
C3 Sn2 Br3 111.2(2) yes
C4 Sn2 Br3 109.48(19) yes
O1 Sn2 Br3 87.09(12) yes
C3 Sn2 Br4 94.1(2) yes
C4 Sn2 Br4 93.2(2) yes
O1 Sn2 Br4 175.82(14) yes
Br3 Sn2 Br4 92.11(3) yes
C3 Sn2 Br1 70.2(2) yes
C4 Sn2 Br1 71.44(19) yes
O1 Sn2 Br1 103.18(12) yes
Br3 Sn2 Br1 169.69(3) yes
Br4 Sn2 Br1 77.58(2) yes
Sn1 Br1 Sn2 100.17(3) yes
Sn2 Br4 Sn1 99.29(3) yes
C5 O1 Sn2 139.9(5) ?
C5 N1 C8 115.3(7) ?
C5 N1 C7 124.4(7) ?
C8 N1 C7 120.3(7) ?
Sn1 C1 H1A 109.3 ?
Sn1 C1 H1B 109.7 ?
H1A C1 H1B 109.5 ?
Sn1 C1 H1C 109.5 ?
H1A C1 H1C 109.5 ?
H1B C1 H1C 109.5 ?
Sn1 C2 H2A 109.5 ?
Sn1 C2 H2B 110.2 ?
H2A C2 H2B 109.5 ?
Sn1 C2 H2C 108.6 ?
H2A C2 H2C 109.5 ?
H2B C2 H2C 109.5 ?
Sn2 C3 H3A 109.5 ?
Sn2 C3 H3B 109.5 ?
H3A C3 H3B 109.5 ?
Sn2 C3 H3C 109.5 ?
H3A C3 H3C 109.5 ?
H3B C3 H3C 109.5 ?
Sn2 C4 H4A 109.5 ?
Sn2 C4 H4B 109.5 ?
H4A C4 H4B 109.5 ?
Sn2 C4 H4C 109.5 ?
H4A C4 H4C 109.5 ?
H4B C4 H4C 109.5 ?
O1 C5 N1 123.0(7) ?
O1 C5 C6 128.1(8) ?
N1 C5 C6 108.9(7) ?
C5 C6 C9 104.8(7) ?
C5 C6 H6A 110.8 ?
C9 C6 H6A 110.8 ?
C5 C6 H6B 110.8 ?
C9 C6 H6B 110.8 ?
H6A C6 H6B 108.9 ?
N1 C7 H7A 109.5 ?
N1 C7 H7B 109.5 ?
H7A C7 H7B 109.5 ?
N1 C7 H7C 109.5 ?
H7A C7 H7C 109.5 ?
H7B C7 H7C 109.5 ?
N1 C8 C9 104.5(6) ?
N1 C8 H8A 110.9 ?
C9 C8 H8A 110.9 ?
N1 C8 H8B 110.9 ?
C9 C8 H8B 110.9 ?
H8A C8 H8B 108.9 ?
C8 C9 C6 105.8(6) ?
C8 C9 H9A 110.6 ?
C6 C9 H9A 110.6 ?
C8 C9 H9B 110.6 ?
C6 C9 H9B 110.6 ?
H9A C9 H9B 108.7 ?

loop_
_geom_bond_atom_site_label_1
_geom_bond_atom_site_label_2
_geom_bond_site_symmetry_2
_geom_bond_distance
_geom_bond_publ_flag
Sn1 C1 . 2.095(5) yes
Sn1 C2 . 2.126(5) yes
Sn1 Br1 . 2.5084(10) yes
Sn1 Br2 . 2.5279(9) yes
Sn1 Br4 . 3.5841(10) yes
Sn2 C3 . 2.107(6) yes
Sn2 C4 . 2.116(7) yes
Sn2 O1 . 2.271(5) yes
Sn2 Br3 . 2.5060(9) yes
Sn2 Br4 . 2.7152(10) yes
Sn2 Br1 . 3.7118(10) yes
O1 C5 . 1.245(9) ?
N1 C5 . 1.324(9) ?
N1 C8 . 1.444(9) ?
N1 C7 . 1.454(9) ?
C1 H1A . .9600 ?
C1 H1B . .9600 ?
C1 H1C . .9600 ?
C2 H2A . .9600 ?
C2 H2B . .9599 ?
C2 H2C . .9601 ?
C3 H3A . .9600 ?
C3 H3B . .9600 ?
C3 H3C . .9600 ?
C4 H4A . .9600 ?
C4 H4B . .9600 ?
C4 H4C . .9600 ?
C5 C6 . 1.497(10) ?
C6 C9 . 1.541(11) ?
C6 H6A . .9700 ?
C6 H6B . .9700 ?
C7 H7A . .9600 ?
C7 H7B . .9600 ?
C7 H7C . .9600 ?
C8 C9 . 1.507(10) ?
C8 H8A . .9700 ?
C8 H8B . .9700 ?
C9 H9A . .9700 ?
C9 H9B . .9700 ?

loop_
_geom_torsion_atom_site_label_1
_geom_torsion_atom_site_label_2
_geom_torsion_atom_site_label_3
_geom_torsion_atom_site_label_4
_geom_torsion
C1 Sn1 Br1 Sn2 80.35(15)
C2 Sn1 Br1 Sn2 -66.55(15)
Br2 Sn1 Br1 Sn2 -173.97(3)
Br4 Sn1 Br1 Sn2 4.15(2)
C3 Sn2 Br1 Sn1 -104.6(2)
C4 Sn2 Br1 Sn1 92.2(2)
O1 Sn2 Br1 Sn1 170.22(14)
Br3 Sn2 Br1 Sn1 -4.71(19)
Br4 Sn2 Br1 Sn1 -5.57(3)
C3 Sn2 Br4 Sn1 72.6(2)
C4 Sn2 Br4 Sn1 -66.31(19)
O1 Sn2 Br4 Sn1 -97.0(17)
Br3 Sn2 Br4 Sn1 -175.97(3)
Br1 Sn2 Br4 Sn1 3.88(2)
C1 Sn1 Br4 Sn2 -114.62(15)
C2 Sn1 Br4 Sn2 105.23(15)
Br1 Sn1 Br4 Sn2 -5.66(3)
Br2 Sn1 Br4 Sn2 106.3(9)
C3 Sn2 O1 C5 57.4(7)
C4 Sn2 O1 C5 -163.8(8)
Br3 Sn2 O1 C5 -53.8(7)
Br4 Sn2 O1 C5 -132.9(16)
Br1 Sn2 O1 C5 127.1(7)
Sn2 O1 C5 N1 174.7(5)
Sn2 O1 C5 C6 -5.3(13)
C8 N1 C5 O1 179.6(6)
C7 N1 C5 O1 -2.2(11)
C8 N1 C5 C6 -.3(8)
C7 N1 C5 C6 177.9(7)
O1 C5 C6 C9 175.0(7)
N1 C5 C6 C9 -5.0(8)
C5 N1 C8 C9 5.7(8)
C7 N1 C8 C9 -172.6(7)
N1 C8 C9 C6 -8.3(9)
C5 C6 C9 C8 8.2(9)
